data_4508769
loop_
_publ_author_name
'Day, Graeme M.'
'van de Streek, Jacco'
'Bonnet, Arnaud'
'Burley, Jonathan C.'
'Jones, William'
'Motherwell, W. D. Sam'

_publ_section_title
;
 Polymorphism of Scyllo-Inositol:&#x2009; Joining Crystal Structure
 Prediction with Experiment to Elucidate the Structures of Two Polymorphs
;
_journal_issue 10
_journal_name_full 'Crystal Growth &amp; Design'
_journal_page_first 2301
_journal_paper_doi 10.1021/cg060179a
_journal_volume 6
_journal_year 2006
_chemical_formula_moiety 'C6 H12 O6'
_chemical_formula_sum 'C6 H12 O6'
_chemical_formula_weight 180.16
_chemical_name_systematic
; 
 ? 
;
_space_group_IT_number 2
_symmetry_cell_setting triclinic
_symmetry_space_group_name_Hall '-P 1'
_symmetry_space_group_name_H-M 'P -1'
_atom_sites_solution_hydrogens geom
_atom_sites_solution_primary direct
_atom_sites_solution_secondary difmap
_audit_creation_method SHELXL-97
_cell_angle_alpha 95.3550(10)
_cell_angle_beta 99.6860(10)
_cell_angle_gamma 98.8790(10)
_cell_formula_units_Z 2
_cell_length_a 6.7176(2)
_cell_length_b 6.7638(2)
_cell_length_c 8.6217(3)
_cell_measurement_reflns_used 2533
_cell_measurement_temperature 180(2)
_cell_measurement_theta_max 27.48
_cell_measurement_theta_min 1.00
_cell_volume 378.66(2)
_computing_cell_refinement 'HKL Scalepack (Otwinowski & Minor 1997)'
_computing_data_collection 'Collect (Nonius B.V. 1998)'
_computing_data_reduction
;
 HKL Denzo and Scalepack (Otwinowski & Minor 1997)
;
_computing_publication_material 'SHELXL-97 (Sheldrick 1997)'
_computing_structure_refinement 'SHELXL-97 (Sheldrick 1997)'
_computing_structure_solution 'SIR-92 (Altomare et al. 1994)'
_diffrn_ambient_temperature 180(2)
_diffrn_measured_fraction_theta_full 0.990
_diffrn_measured_fraction_theta_max 0.990
_diffrn_measurement_device_type 'Nonius Kappa CCD'
_diffrn_measurement_method 'Thin slice \w and \f scans'
_diffrn_radiation_source 'fine-focus sealed tube'
_diffrn_radiation_type MoK\a
_diffrn_radiation_wavelength 0.71073
_diffrn_reflns_av_R_equivalents 0.0235
_diffrn_reflns_av_sigmaI/netI 0.0352
_diffrn_reflns_limit_h_max 8
_diffrn_reflns_limit_h_min -8
_diffrn_reflns_limit_k_max 8
_diffrn_reflns_limit_k_min -8
_diffrn_reflns_limit_l_max 11
_diffrn_reflns_limit_l_min -10
_diffrn_reflns_number 4170
_diffrn_reflns_theta_full 27.43
_diffrn_reflns_theta_max 27.43
_diffrn_reflns_theta_min 3.58
_exptl_absorpt_coefficient_mu 0.143
_exptl_absorpt_correction_T_max 0.992
_exptl_absorpt_correction_T_min 0.960
_exptl_absorpt_correction_type multi-scan
_exptl_absorpt_process_details
;
multi-scan from symmetry-related measurements 
 Sortav (Blessing 1995)
;
_exptl_crystal_density_diffrn 1.580
_exptl_crystal_density_method 'not measured'
_exptl_crystal_F_000 192
_exptl_crystal_size_max 0.23
_exptl_crystal_size_mid 0.12
_exptl_crystal_size_min 0.07
_refine_diff_density_max 0.293
_refine_diff_density_min -0.214
_refine_diff_density_rms 0.048
_refine_ls_extinction_method none
_refine_ls_goodness_of_fit_ref 1.073
_refine_ls_hydrogen_treatment mixed
_refine_ls_matrix_type full
_refine_ls_number_parameters 128
_refine_ls_number_reflns 1717
_refine_ls_number_restraints 6
_refine_ls_restrained_S_all 1.071
_refine_ls_R_factor_all 0.0390
_refine_ls_R_factor_gt 0.0335
_refine_ls_shift/su_max 0.003
_refine_ls_shift/su_mean 0.001
_refine_ls_structure_factor_coef Fsqd
_refine_ls_weighting_details 'calc w=1/[\s^2^(Fo^2^)+(0.0394P)^2^+0.1100P] where P=(Fo^2^+2Fc^2^)/3'
_refine_ls_weighting_scheme calc
_refine_ls_wR_factor_gt 0.0873
_refine_ls_wR_factor_ref 0.0909
_reflns_number_gt 1502
_reflns_number_total 1717
_reflns_threshold_expression >2sigma(I)
_cod_data_source_file cg060179asup1.cif
_cod_data_source_block wj0420
_cod_depositor_comments
;
The following automatic conversions were performed:

'_symmetry_cell_setting' value 'Triclinic' changed to 'triclinic'
according to /home/saulius/struct/CIF-dictionaries/cif_core.dic
dictionary named 'cif_core.dic' version 2.4.2 from 2011-04-26.

Automatic conversion script
Id: cif_fix_values 1891 2012-01-12 08:04:46Z andrius 
;
_cod_original_cell_volume 378.65(2)
_cod_original_sg_symbol_H-M P-1
_cod_database_code 4508769

loop_
_symmetry_equiv_pos_as_xyz
'x, y, z'
'-x, -y, -z'

loop_
_atom_site_label
_atom_site_type_symbol
_atom_site_fract_x
_atom_site_fract_y
_atom_site_fract_z
_atom_site_U_iso_or_equiv
_atom_site_adp_type
_atom_site_occupancy
_atom_site_symmetry_multiplicity
_atom_site_calc_flag
_atom_site_refinement_flags
O1 O -0.13524(13) 0.63538(12) 0.60577(11) 0.0228(2) Uani 1 1 d D
H1A H -0.142(2) 0.629(2) 0.7017(18) 0.027 Uiso 1 1 d D
C1 C -0.04263(16) 0.83732(16) 0.59520(13) 0.0170(2) Uani 1 1 d .
H1 H 0.0285 0.9019 0.7035 0.020 Uiso 1 1 calc R
O2 O -0.34180(13) 0.96758(13) 0.64691(10) 0.0223(2) Uani 1 1 d D
H2A H -0.452(2) 0.889(2) 0.6134(18) 0.027 Uiso 1 1 d D
C2 C -0.20892(16) 0.95522(16) 0.53408(13) 0.0165(2) Uani 1 1 d .
H2 H -0.2899 0.8842 0.4305 0.020 Uiso 1 1 calc R
O6 O 0.27715(12) 0.73326(13) 0.55686(11) 0.0240(2) Uani 1 1 d D
H6A H 0.245(2) 0.609(2) 0.5258(19) 0.029 Uiso 1 1 d D
C6 C 0.11564(16) 0.83151(16) 0.48806(14) 0.0169(2) Uani 1 1 d .
H6 H 0.0478 0.7560 0.3824 0.020 Uiso 1 1 calc R
O7 O 0.25761(13) 0.77884(13) 1.08743(11) 0.0233(2) Uani 1 1 d D
H7A H 0.289(2) 0.857(2) 1.1728(18) 0.028 Uiso 1 1 d D
C7 C 0.39586(16) 0.63649(16) 1.08883(13) 0.0178(2) Uani 1 1 d .
H7 H 0.4484 0.6173 1.2010 0.021 Uiso 1 1 calc R
O8 O 0.12514(13) 0.35926(14) 1.08215(11) 0.0236(2) Uani 1 1 d D
H8A H 0.019(2) 0.314(2) 1.0173(19) 0.028 Uiso 1 1 d D
C8 C 0.28077(16) 0.43589(16) 0.99950(13) 0.0167(2) Uani 1 1 d .
H8 H 0.2161 0.4573 0.8905 0.020 Uiso 1 1 calc R
O9 O 0.31432(14) 0.10365(13) 0.89189(11) 0.0255(2) Uani 1 1 d D
H9A H 0.296(2) 0.017(2) 0.9534(19) 0.031 Uiso 1 1 d D
C9 C 0.42437(16) 0.28324(16) 0.98719(14) 0.0174(2) Uani 1 1 d .
H9 H 0.4775 0.2509 1.0957 0.021 Uiso 1 1 calc R

loop_
_atom_site_aniso_label
_atom_site_aniso_U_11
_atom_site_aniso_U_22
_atom_site_aniso_U_33
_atom_site_aniso_U_23
_atom_site_aniso_U_13
_atom_site_aniso_U_12
O1 0.0305(5) 0.0146(4) 0.0226(5) 0.0010(3) 0.0084(4) -0.0012(3)
C1 0.0187(5) 0.0132(5) 0.0179(6) -0.0005(4) 0.0039(4) -0.0002(4)
O2 0.0163(4) 0.0253(4) 0.0242(5) -0.0051(3) 0.0089(3) -0.0009(3)
C2 0.0152(5) 0.0165(5) 0.0170(5) -0.0026(4) 0.0051(4) 0.0005(4)
O6 0.0179(4) 0.0152(4) 0.0373(5) 0.0001(4) 0.0011(4) 0.0044(3)
C6 0.0143(5) 0.0150(5) 0.0205(6) -0.0015(4) 0.0025(4) 0.0024(4)
O7 0.0192(4) 0.0226(4) 0.0264(5) -0.0075(4) 0.0031(3) 0.0064(3)
C7 0.0166(5) 0.0185(5) 0.0178(6) -0.0016(4) 0.0033(4) 0.0042(4)
O8 0.0143(4) 0.0336(5) 0.0217(5) 0.0048(4) 0.0047(3) -0.0019(3)
C8 0.0143(5) 0.0197(5) 0.0159(5) 0.0020(4) 0.0043(4) 0.0008(4)
O9 0.0283(5) 0.0156(4) 0.0278(5) -0.0020(4) 0.0003(4) -0.0028(3)
C9 0.0167(5) 0.0150(5) 0.0184(6) -0.0009(4) 0.0016(4) -0.0004(4)

loop_
_atom_type_symbol
_atom_type_description
_atom_type_scat_dispersion_real
_atom_type_scat_dispersion_imag
_atom_type_scat_source
C C 0.0033 0.0016 'International Tables Vol C Tables 4.2.6.8 and 6.1.1.4'
H H 0.0000 0.0000 'International Tables Vol C Tables 4.2.6.8 and 6.1.1.4'
O O 0.0106 0.0060 'International Tables Vol C Tables 4.2.6.8 and 6.1.1.4'

loop_
_geom_angle_atom_site_label_1
_geom_angle_atom_site_label_2
_geom_angle_atom_site_label_3
_geom_angle
_geom_angle_site_symmetry_1
_geom_angle_site_symmetry_3
C1 O1 H1A 106.5(11) . .
O1 C1 C2 109.14(8) . .
O1 C1 C6 108.81(9) . .
C2 C1 C6 112.36(9) . .
O1 C1 H1 108.8 . .
C2 C1 H1 108.8 . .
C6 C1 H1 108.8 . .
C2 O2 H2A 109.6(11) . .
O2 C2 C1 109.04(9) . .
O2 C2 C6 108.55(9) . 2_576
C1 C2 C6 110.90(9) . 2_576
O2 C2 H2 109.4 . .
C1 C2 H2 109.4 . .
C6 C2 H2 109.4 2_576 .
C6 O6 H6A 108.6(11) . .
O6 C6 C1 110.24(9) . .
O6 C6 C2 108.40(9) . 2_576
C1 C6 C2 110.36(9) . 2_576
O6 C6 H6 109.3 . .
C1 C6 H6 109.3 . .
C2 C6 H6 109.3 2_576 .
C7 O7 H7A 109.1(11) . .
O7 C7 C8 109.04(9) . .
O7 C7 C9 109.60(9) . 2_667
C8 C7 C9 110.78(9) . 2_667
O7 C7 H7 109.1 . .
C8 C7 H7 109.1 . .
C9 C7 H7 109.1 2_667 .
C8 O8 H8A 108.7(11) . .
O8 C8 C7 108.67(9) . .
O8 C8 C9 109.07(9) . .
C7 C8 C9 111.20(9) . .
O8 C8 H8 109.3 . .
C7 C8 H8 109.3 . .
C9 C8 H8 109.3 . .
C9 O9 H9A 106.7(11) . .
O9 C9 C7 108.09(9) . 2_667
O9 C9 C8 109.35(9) . .
C7 C9 C8 111.63(9) 2_667 .
O9 C9 H9 109.2 . .
C7 C9 H9 109.2 2_667 .
C8 C9 H9 109.2 . .

loop_
_geom_bond_atom_site_label_1
_geom_bond_atom_site_label_2
_geom_bond_distance
_geom_bond_site_symmetry_2
O1 C1 1.4286(13) .
O1 H1A 0.841(14) .
C1 C2 1.5221(16) .
C1 C6 1.5238(15) .
C1 H1 1.0000 .
O2 C2 1.4318(13) .
O2 H2A 0.832(14) .
C2 C6 1.5240(15) 2_576
C2 H2 1.0000 .
O6 C6 1.4319(13) .
O6 H6A 0.838(14) .
C6 C2 1.5240(15) 2_576
C6 H6 1.0000 .
O7 C7 1.4367(13) .
O7 H7A 0.840(15) .
C7 C8 1.5207(15) .
C7 C9 1.5209(15) 2_667
C7 H7 1.0000 .
O8 C8 1.4219(13) .
O8 H8A 0.823(14) .
C8 C9 1.5262(15) .
C8 H8 1.0000 .
O9 C9 1.4245(13) .
O9 H9A 0.836(14) .
C9 C7 1.5209(15) 2_667
C9 H9 1.0000 .

loop_
_geom_torsion_atom_site_label_1
_geom_torsion_atom_site_label_2
_geom_torsion_atom_site_label_3
_geom_torsion_atom_site_label_4
_geom_torsion
_geom_torsion_site_symmetry_1
_geom_torsion_site_symmetry_4
O1 C1 C2 O2 63.78(11) . .
C6 C1 C2 O2 -175.43(8) . .
O1 C1 C2 C6 -176.75(9) . 2_576
C6 C1 C2 C6 -55.96(13) . 2_576
O1 C1 C6 O6 -63.64(11) . .
C2 C1 C6 O6 175.38(8) . .
O1 C1 C6 C2 176.64(9) . 2_576
C2 C1 C6 C2 55.66(13) . 2_576
O7 C7 C8 O8 -63.99(12) . .
C9 C7 C8 O8 175.31(9) 2_667 .
O7 C7 C8 C9 175.95(9) . .
C9 C7 C8 C9 55.25(13) 2_667 .
O8 C8 C9 O9 64.90(12) . .
C7 C8 C9 O9 -175.28(9) . .
O8 C8 C9 C7 -175.55(9) . 2_667
C7 C8 C9 C7 -55.73(13) . 2_667
